data_7117725
loop_
_publ_author_name
'Yin-Wei Sun'
'Xiang-Ying Tang'
'Min Shi'

_publ_section_title
;
 A gold-catalyzed 1,2-acyloxy migration/intramolecular
 cyclopropanation/ring enlargement cascade: syntheses of medium-sized
 heterocycles
;
_journal_name_full Chem.Commun.
_journal_page_first 13937
_journal_paper_doi 10.1039/C5cc05808B
_journal_volume 51
_journal_year 2015
_chemical_absolute_configuration ad
_chemical_formula_sum 'C25 H25 N O5 S'
_chemical_formula_weight 451.52
_chemical_name_systematic
; 
 ? 
;
_space_group_crystal_system monoclinic
_space_group_IT_number 9
_space_group_name_Hall 'C -2yc'
_space_group_name_H-M_alt 'C 1 c 1'
_symmetry_space_group_name_Hall 'C -2yc'
_symmetry_space_group_name_H-M 'C 1 c 1'
_atom_sites_solution_hydrogens geom
_audit_creation_method SHELXL-2013
_audit_update_record
;
2014-04-08 deposited with the CCDC.
2015-07-24 downloaded from the CCDC.
;
_cell_angle_alpha 90
_cell_angle_beta 96.208(5)
_cell_angle_gamma 90
_cell_formula_units_Z 4
_cell_length_a 8.4273(17)
_cell_length_b 18.696(5)
_cell_length_c 14.628(3)
_cell_measurement_reflns_used 1177
_cell_measurement_temperature 293(2)
_cell_measurement_theta_max 37.902
_cell_measurement_theta_min 5.180
_cell_volume 2291.2(9)
_computing_cell_refinement 'Bruker SMART'
_computing_data_collection 'Bruker SMART'
_computing_data_reduction 'Bruker SHELXTL'
_computing_molecular_graphics 'Bruker SHELXTL'
_computing_publication_material 'Bruker SHELXTL'
_computing_structure_refinement 'SHELXL-2013 (Sheldrick, 2013)'
_computing_structure_solution 'Bruker SHELXTL'
_diffrn_ambient_temperature 293(2)
_diffrn_measured_fraction_theta_full 1.000
_diffrn_measured_fraction_theta_max 1.000
_diffrn_measurement_device_type 'CCD area detector'
_diffrn_measurement_method 'phi and omega scans'
_diffrn_radiation_type MoK\a
_diffrn_radiation_wavelength 0.71073
_diffrn_reflns_av_R_equivalents 0.0474
_diffrn_reflns_av_unetI/netI 0.0814
_diffrn_reflns_laue_measured_fraction_full 1.000
_diffrn_reflns_laue_measured_fraction_max 1.000
_diffrn_reflns_limit_h_max 10
_diffrn_reflns_limit_h_min -10
_diffrn_reflns_limit_k_max 15
_diffrn_reflns_limit_k_min -22
_diffrn_reflns_limit_l_max 18
_diffrn_reflns_limit_l_min -17
_diffrn_reflns_number 6845
_diffrn_reflns_point_group_measured_fraction_full 0.954
_diffrn_reflns_point_group_measured_fraction_max 0.950
_diffrn_reflns_theta_full 25.242
_diffrn_reflns_theta_max 25.993
_diffrn_reflns_theta_min 2.179
_exptl_absorpt_coefficient_mu 0.178
_exptl_absorpt_correction_T_max 0.7457
_exptl_absorpt_correction_T_min 0.6209
_exptl_absorpt_correction_type multi-scan
_exptl_absorpt_process_details sadabs
_exptl_crystal_colour colorless
_exptl_crystal_density_diffrn 1.309
_exptl_crystal_description prismatic
_exptl_crystal_F_000 952
_exptl_crystal_size_max 0.211
_exptl_crystal_size_mid 0.156
_exptl_crystal_size_min 0.121
_refine_diff_density_max 0.186
_refine_diff_density_min -0.146
_refine_diff_density_rms 0.039
_refine_ls_abs_structure_details
; 
 Flack x determined using 1082 quotients [(I+)-(I-)]/[(I+)+(I-)] 
 (Parsons and Flack (2004), Acta Cryst. A60, s61). 
;
_refine_ls_abs_structure_Flack 0.16(9)
_refine_ls_extinction_coef .
_refine_ls_extinction_method none
_refine_ls_goodness_of_fit_ref 0.968
_refine_ls_hydrogen_treatment constr
_refine_ls_matrix_type full
_refine_ls_number_parameters 291
_refine_ls_number_reflns 4280
_refine_ls_number_restraints 2
_refine_ls_restrained_S_all 0.968
_refine_ls_R_factor_all 0.0815
_refine_ls_R_factor_gt 0.0527
_refine_ls_shift/su_max 0.001
_refine_ls_shift/su_mean 0.000
_refine_ls_structure_factor_coef Fsqd
_refine_ls_weighting_details 'w=1/[\s^2^(Fo^2^)+(0.0512P)^2^] where P=(Fo^2^+2Fc^2^)/3'
_refine_ls_weighting_scheme calc
_refine_ls_wR_factor_gt 0.1089
_refine_ls_wR_factor_ref 0.1245
_reflns_Friedel_coverage 0.895
_reflns_friedel_fraction_full 0.907
_reflns_friedel_fraction_max 0.899
_reflns_number_gt 2950
_reflns_number_total 4280
_reflns_threshold_expression 'I > 2\s(I)'
_cod_data_source_file c5cc05808b2.cif
_cod_data_source_block cd214190
_cod_database_code 7117725
_shelx_space_group_comment
; 
The symmetry employed for this shelxl refinement is uniquely defined 
by the following loop, which should always be used as a source of 
symmetry information in preference to the above space-group names. 
They are only intended as comments. 
;
_shelxl_version_number 2013-4

loop_
_space_group_symop_operation_xyz
'x, y, z'
'x, -y, z+1/2'
'x+1/2, y+1/2, z'
'x+1/2, -y+1/2, z+1/2'

loop_
_atom_site_label
_atom_site_type_symbol
_atom_site_fract_x
_atom_site_fract_y
_atom_site_fract_z
_atom_site_U_iso_or_equiv
_atom_site_adp_type
_atom_site_occupancy
_atom_site_site_symmetry_order
_atom_site_calc_flag
_atom_site_refinement_flags_posn
_atom_site_refinement_flags_adp
_atom_site_refinement_flags_occupancy
_atom_site_disorder_assembly
_atom_site_disorder_group
S1 S 0.74768(14) 0.66587(7) 0.70429(9) 0.0549(4) Uani 1 1 d . . . . .
N1 N 0.7288(5) 0.5794(2) 0.7134(3) 0.0547(11) Uani 1 1 d . . . . .
O1 O 0.6536(5) 0.4355(3) 0.8442(3) 0.0827(14) Uani 1 1 d . . . . .
O2 O 0.7224(4) 0.38160(19) 0.6484(2) 0.0607(10) Uani 1 1 d . . . . .
O3 O 0.7078(7) 0.3208(4) 0.5172(4) 0.134(2) Uani 1 1 d . . . . .
O4 O 0.7516(5) 0.6799(2) 0.6092(2) 0.0686(11) Uani 1 1 d . . . . .
O5 O 0.6261(4) 0.6974(2) 0.7521(3) 0.0773(12) Uani 1 1 d . . . . .
C1 C 0.7271(9) 0.5524(3) 0.8077(4) 0.0774(19) Uani 1 1 d . . . . .
H1A H 0.7012 0.5914 0.8473 0.093 Uiso 1 1 calc R U . . .
H1B H 0.8328 0.5352 0.8300 0.093 Uiso 1 1 calc R U . . .
C2 C 0.6088(7) 0.4930(4) 0.8138(3) 0.0626(16) Uani 1 1 d . . . . .
C3 C 0.4393(8) 0.5112(4) 0.7866(4) 0.0749(18) Uani 1 1 d . . . . .
H3 H 0.4076 0.5581 0.7959 0.090 Uiso 1 1 calc R U . . .
C4 C 0.3295(8) 0.4659(4) 0.7501(4) 0.0717(17) Uani 1 1 d . . . . .
H4 H 0.2260 0.4838 0.7422 0.086 Uiso 1 1 calc R U . . .
C5 C 0.3465(7) 0.3930(4) 0.7208(4) 0.0704(17) Uani 1 1 d . . . . .
H5 H 0.2803 0.3595 0.7445 0.084 Uiso 1 1 calc R U . . .
C6 C 0.4456(7) 0.3684(3) 0.6641(4) 0.0636(14) Uani 1 1 d . . . . .
H6 H 0.4366 0.3204 0.6476 0.076 Uiso 1 1 calc R U . . .
C7 C 0.5674(6) 0.4102(3) 0.6253(3) 0.0519(12) Uani 1 1 d . . . . .
C8 C 0.5573(6) 0.4728(3) 0.5800(3) 0.0482(12) Uani 1 1 d . . . . .
C9 C 0.7067(6) 0.5129(3) 0.5634(3) 0.0548(13) Uani 1 1 d . . . . .
H9A H 0.6766 0.5559 0.5286 0.066 Uiso 1 1 calc R U . . .
H9B H 0.7691 0.4834 0.5261 0.066 Uiso 1 1 calc R U . . .
C10 C 0.8117(6) 0.5341(3) 0.6516(4) 0.0585(14) Uani 1 1 d . . . . .
H10A H 0.8485 0.4910 0.6843 0.070 Uiso 1 1 calc R U . . .
H10B H 0.9048 0.5594 0.6350 0.070 Uiso 1 1 calc R U . . .
C11 C 0.7818(8) 0.3387(4) 0.5875(5) 0.0746(17) Uani 1 1 d . . . . .
C12 C 0.9481(8) 0.3193(4) 0.6164(5) 0.099(2) Uani 1 1 d . . . . .
H12A H 1.0164 0.3588 0.6056 0.149 Uiso 1 1 calc R U . . .
H12B H 0.9770 0.2786 0.5818 0.149 Uiso 1 1 calc R U . . .
H12C H 0.9600 0.3078 0.6807 0.149 Uiso 1 1 calc R U . . .
C13 C 0.4002(6) 0.5018(3) 0.5419(3) 0.0494(12) Uani 1 1 d . . . . .
C14 C 0.2822(6) 0.4563(3) 0.5005(4) 0.0616(15) Uani 1 1 d . . . . .
H14 H 0.3016 0.4074 0.4982 0.074 Uiso 1 1 calc R U . . .
C15 C 0.1372(7) 0.4832(4) 0.4630(4) 0.0775(19) Uani 1 1 d . . . . .
H15 H 0.0592 0.4521 0.4366 0.093 Uiso 1 1 calc R U . . .
C16 C 0.1066(8) 0.5549(5) 0.4640(5) 0.086(2) Uani 1 1 d . . . . .
H16 H 0.0081 0.5726 0.4391 0.103 Uiso 1 1 calc R U . . .
C17 C 0.2219(8) 0.6003(4) 0.5019(4) 0.0788(18) Uani 1 1 d . . . . .
H17 H 0.2028 0.6493 0.5014 0.095 Uiso 1 1 calc R U . . .
C18 C 0.3683(7) 0.5741(3) 0.5412(4) 0.0621(14) Uani 1 1 d . . . . .
H18 H 0.4454 0.6058 0.5673 0.074 Uiso 1 1 calc R U . . .
C19 C 0.9325(6) 0.6910(3) 0.7627(3) 0.0495(12) Uani 1 1 d . . . . .
C20 C 0.9373(7) 0.7241(3) 0.8477(4) 0.0624(14) Uani 1 1 d . . . . .
H20 H 0.8439 0.7315 0.8750 0.075 Uiso 1 1 calc R U . . .
C21 C 1.0833(7) 0.7463(3) 0.8914(4) 0.0719(17) Uani 1 1 d . . . . .
H21 H 1.0868 0.7688 0.9482 0.086 Uiso 1 1 calc R U . . .
C22 C 1.2226(7) 0.7356(3) 0.8528(4) 0.0631(15) Uani 1 1 d . . . . .
C23 C 1.2166(7) 0.7016(3) 0.7683(4) 0.0617(14) Uani 1 1 d . . . . .
H23 H 1.3103 0.6935 0.7417 0.074 Uiso 1 1 calc R U . . .
C24 C 1.0723(6) 0.6799(3) 0.7236(4) 0.0582(14) Uani 1 1 d . . . . .
H24 H 1.0692 0.6576 0.6666 0.070 Uiso 1 1 calc R U . . .
C25 C 1.3786(8) 0.7632(5) 0.9007(5) 0.101(2) Uani 1 1 d . . . . .
H25A H 1.3903 0.8129 0.8863 0.152 Uiso 1 1 calc R U . . .
H25B H 1.4656 0.7366 0.8803 0.152 Uiso 1 1 calc R U . . .
H25C H 1.3790 0.7577 0.9660 0.152 Uiso 1 1 calc R U . . .

loop_
_atom_site_aniso_label
_atom_site_aniso_U_11
_atom_site_aniso_U_22
_atom_site_aniso_U_33
_atom_site_aniso_U_23
_atom_site_aniso_U_13
_atom_site_aniso_U_12
S1 0.0458(7) 0.0631(8) 0.0540(7) 0.0048(7) -0.0024(5) 0.0037(7)
N1 0.053(3) 0.067(3) 0.042(2) 0.006(2) -0.0054(19) -0.010(2)
O1 0.100(4) 0.078(3) 0.064(2) 0.016(2) -0.017(2) -0.012(2)
O2 0.054(2) 0.063(2) 0.063(2) -0.007(2) -0.0081(17) 0.0118(18)
O3 0.092(4) 0.197(6) 0.108(4) -0.083(4) -0.013(3) 0.034(4)
O4 0.071(3) 0.078(3) 0.054(2) 0.0173(19) -0.0072(18) 0.001(2)
O5 0.048(2) 0.098(3) 0.085(3) -0.008(2) 0.001(2) 0.013(2)
C1 0.094(5) 0.089(4) 0.045(3) 0.014(3) -0.013(3) -0.027(4)
C2 0.085(4) 0.072(4) 0.031(2) -0.001(3) 0.002(3) -0.014(3)
C3 0.087(5) 0.075(4) 0.066(4) 0.003(3) 0.023(4) 0.006(4)
C4 0.059(4) 0.088(5) 0.071(4) 0.008(4) 0.017(3) -0.003(3)
C5 0.062(4) 0.074(5) 0.073(4) 0.019(3) -0.002(3) -0.014(3)
C6 0.062(4) 0.057(3) 0.069(3) 0.006(3) -0.007(3) -0.008(3)
C7 0.049(3) 0.052(3) 0.052(3) -0.007(2) -0.008(2) 0.002(2)
C8 0.046(3) 0.057(3) 0.041(3) -0.009(2) -0.002(2) 0.001(2)
C9 0.045(3) 0.067(4) 0.052(3) -0.003(3) 0.002(2) 0.002(3)
C10 0.046(3) 0.061(3) 0.066(3) 0.000(3) -0.008(3) 0.000(2)
C11 0.067(4) 0.083(4) 0.072(4) -0.008(4) 0.001(3) 0.010(3)
C12 0.074(5) 0.111(6) 0.110(6) 0.006(5) 0.000(4) 0.033(4)
C13 0.044(3) 0.064(4) 0.039(2) 0.006(2) -0.001(2) 0.002(2)
C14 0.048(3) 0.074(4) 0.059(3) 0.007(3) -0.006(3) 0.000(3)
C15 0.048(3) 0.101(6) 0.079(4) 0.018(4) -0.010(3) -0.006(3)
C16 0.048(4) 0.121(7) 0.087(5) 0.031(4) -0.001(3) 0.021(4)
C17 0.071(4) 0.079(4) 0.086(4) 0.016(4) 0.005(3) 0.025(4)
C18 0.058(4) 0.065(4) 0.061(3) 0.006(3) -0.004(3) 0.006(3)
C19 0.050(3) 0.044(3) 0.054(3) 0.000(2) 0.005(2) -0.005(2)
C20 0.055(3) 0.075(4) 0.058(3) -0.011(3) 0.013(3) -0.005(3)
C21 0.075(4) 0.090(5) 0.052(3) -0.017(3) 0.008(3) -0.018(3)
C22 0.052(3) 0.068(4) 0.069(3) 0.001(3) 0.003(3) -0.008(3)
C23 0.048(3) 0.060(3) 0.078(4) -0.013(3) 0.010(3) -0.002(2)
C24 0.051(3) 0.062(4) 0.062(3) -0.013(3) 0.013(3) -0.003(3)
C25 0.065(4) 0.137(7) 0.097(5) -0.031(5) -0.010(4) -0.029(4)

loop_
_atom_type_symbol
_atom_type_description
_atom_type_scat_dispersion_real
_atom_type_scat_dispersion_imag
_atom_type_scat_source
C C 0.0033 0.0016 'International Tables Vol C Tables 4.2.6.8 and 6.1.1.4'
H H 0.0000 0.0000 'International Tables Vol C Tables 4.2.6.8 and 6.1.1.4'
N N 0.0061 0.0033 'International Tables Vol C Tables 4.2.6.8 and 6.1.1.4'
O O 0.0106 0.0060 'International Tables Vol C Tables 4.2.6.8 and 6.1.1.4'
S S 0.1246 0.1234 'International Tables Vol C Tables 4.2.6.8 and 6.1.1.4'

loop_
_geom_angle_atom_site_label_1
_geom_angle_atom_site_label_2
_geom_angle_atom_site_label_3
_geom_angle
_geom_angle_site_symmetry_1
_geom_angle_site_symmetry_3
O4 S1 O5 119.9(2) . .
O4 S1 N1 106.0(2) . .
O5 S1 N1 106.7(3) . .
O4 S1 C19 108.3(3) . .
O5 S1 C19 107.2(2) . .
N1 S1 C19 108.3(2) . .
C10 N1 C1 115.6(5) . .
C10 N1 S1 117.6(3) . .
C1 N1 S1 115.4(4) . .
C11 O2 C7 118.0(4) . .
N1 C1 C2 112.6(4) . .
N1 C1 H1A 109.1 . .
C2 C1 H1A 109.1 . .
N1 C1 H1B 109.1 . .
C2 C1 H1B 109.1 . .
H1A C1 H1B 107.8 . .
O1 C2 C3 123.9(6) . .
O1 C2 C1 119.8(6) . .
C3 C2 C1 116.2(6) . .
C4 C3 C2 124.9(7) . .
C4 C3 H3 117.5 . .
C2 C3 H3 117.5 . .
C3 C4 C5 129.7(7) . .
C3 C4 H4 115.2 . .
C5 C4 H4 115.2 . .
C6 C5 C4 127.3(6) . .
C6 C5 H5 116.3 . .
C4 C5 H5 116.3 . .
C5 C6 C7 125.3(6) . .
C5 C6 H6 117.4 . .
C7 C6 H6 117.4 . .
C8 C7 O2 117.1(5) . .
C8 C7 C6 130.6(5) . .
O2 C7 C6 112.0(5) . .
C7 C8 C13 120.7(5) . .
C7 C8 C9 120.2(5) . .
C13 C8 C9 119.1(5) . .
C8 C9 C10 114.1(4) . .
C8 C9 H9A 108.7 . .
C10 C9 H9A 108.7 . .
C8 C9 H9B 108.7 . .
C10 C9 H9B 108.7 . .
H9A C9 H9B 107.6 . .
N1 C10 C9 113.4(4) . .
N1 C10 H10A 108.9 . .
C9 C10 H10A 108.9 . .
N1 C10 H10B 108.9 . .
C9 C10 H10B 108.9 . .
H10A C10 H10B 107.7 . .
O3 C11 O2 123.1(6) . .
O3 C11 C12 125.1(7) . .
O2 C11 C12 111.8(6) . .
C11 C12 H12A 109.5 . .
C11 C12 H12B 109.5 . .
H12A C12 H12B 109.5 . .
C11 C12 H12C 109.5 . .
H12A C12 H12C 109.5 . .
H12B C12 H12C 109.5 . .
C18 C13 C14 117.7(5) . .
C18 C13 C8 121.8(5) . .
C14 C13 C8 120.4(5) . .
C15 C14 C13 120.7(6) . .
C15 C14 H14 119.7 . .
C13 C14 H14 119.7 . .
C16 C15 C14 120.9(6) . .
C16 C15 H15 119.5 . .
C14 C15 H15 119.5 . .
C17 C16 C15 119.2(6) . .
C17 C16 H16 120.4 . .
C15 C16 H16 120.4 . .
C16 C17 C18 120.7(6) . .
C16 C17 H17 119.6 . .
C18 C17 H17 119.6 . .
C13 C18 C17 120.8(6) . .
C13 C18 H18 119.6 . .
C17 C18 H18 119.6 . .
C24 C19 C20 119.7(5) . .
C24 C19 S1 120.7(4) . .
C20 C19 S1 119.6(4) . .
C19 C20 C21 119.0(5) . .
C19 C20 H20 120.5 . .
C21 C20 H20 120.5 . .
C22 C21 C20 121.5(5) . .
C22 C21 H21 119.2 . .
C20 C21 H21 119.2 . .
C21 C22 C23 119.0(5) . .
C21 C22 C25 119.9(6) . .
C23 C22 C25 121.1(6) . .
C24 C23 C22 120.3(5) . .
C24 C23 H23 119.9 . .
C22 C23 H23 119.9 . .
C23 C24 C19 120.5(5) . .
C23 C24 H24 119.7 . .
C19 C24 H24 119.7 . .
C22 C25 H25A 109.5 . .
C22 C25 H25B 109.5 . .
H25A C25 H25B 109.5 . .
C22 C25 H25C 109.5 . .
H25A C25 H25C 109.5 . .
H25B C25 H25C 109.5 . .

loop_
_geom_bond_atom_site_label_1
_geom_bond_atom_site_label_2
_geom_bond_distance
_geom_bond_site_symmetry_2
S1 O4 1.420(4) .
S1 O5 1.429(4) .
S1 N1 1.631(4) .
S1 C19 1.757(5) .
N1 C10 1.470(7) .
N1 C1 1.470(7) .
O1 C2 1.208(7) .
O2 C11 1.336(7) .
O2 C7 1.418(6) .
O3 C11 1.191(8) .
C1 C2 1.501(8) .
C1 H1A 0.9700 .
C1 H1B 0.9700 .
C2 C3 1.480(9) .
C3 C4 1.324(9) .
C3 H3 0.9300 .
C4 C5 1.440(9) .
C4 H4 0.9300 .
C5 C6 1.323(9) .
C5 H5 0.9300 .
C6 C7 1.454(8) .
C6 H6 0.9300 .
C7 C8 1.343(7) .
C8 C13 1.482(7) .
C8 C9 1.507(8) .
C9 C10 1.536(7) .
C9 H9A 0.9700 .
C9 H9B 0.9700 .
C10 H10A 0.9700 .
C10 H10B 0.9700 .
C11 C12 1.466(9) .
C12 H12A 0.9600 .
C12 H12B 0.9600 .
C12 H12C 0.9600 .
C13 C18 1.378(7) .
C13 C14 1.396(7) .
C14 C15 1.379(8) .
C14 H14 0.9300 .
C15 C16 1.366(10) .
C15 H15 0.9300 .
C16 C17 1.362(10) .
C16 H16 0.9300 .
C17 C18 1.392(8) .
C17 H17 0.9300 .
C18 H18 0.9300 .
C19 C24 1.380(7) .
C19 C20 1.386(7) .
C20 C21 1.387(8) .
C20 H20 0.9300 .
C21 C22 1.371(8) .
C21 H21 0.9300 .
C22 C23 1.385(8) .
C22 C25 1.513(8) .
C23 C24 1.379(7) .
C23 H23 0.9300 .
C24 H24 0.9300 .
C25 H25A 0.9600 .
C25 H25B 0.9600 .
C25 H25C 0.9600 .

loop_
_geom_hbond_atom_site_label_D
_geom_hbond_atom_site_label_H
_geom_hbond_atom_site_label_A
_geom_hbond_distance_DH
_geom_hbond_distance_HA
_geom_hbond_distance_DA
_geom_hbond_angle_DHA
_geom_hbond_site_symmetry_A
C10 H10A O2 0.97 2.34 2.948(7) 120.2 .
C9 H9A O4 0.97 2.65 3.207(7) 117.1 .

loop_
_geom_torsion_atom_site_label_1
_geom_torsion_atom_site_label_2
_geom_torsion_atom_site_label_3
_geom_torsion_atom_site_label_4
_geom_torsion
_geom_torsion_site_symmetry_1
_geom_torsion_site_symmetry_2
_geom_torsion_site_symmetry_3
_geom_torsion_site_symmetry_4
O4 S1 N1 C10 36.2(4) . . . .
O5 S1 N1 C10 165.0(4) . . . .
C19 S1 N1 C10 -79.9(4) . . . .
O4 S1 N1 C1 178.2(4) . . . .
O5 S1 N1 C1 -53.0(5) . . . .
C19 S1 N1 C1 62.1(5) . . . .
C10 N1 C1 C2 -76.6(7) . . . .
S1 N1 C1 C2 140.6(5) . . . .
N1 C1 C2 O1 122.1(6) . . . .
N1 C1 C2 C3 -61.7(7) . . . .
O1 C2 C3 C4 -34.0(9) . . . .
C1 C2 C3 C4 149.9(6) . . . .
C2 C3 C4 C5 -6.1(11) . . . .
C3 C4 C5 C6 -52.6(10) . . . .
C4 C5 C6 C7 5.2(10) . . . .
C11 O2 C7 C8 -89.2(6) . . . .
C11 O2 C7 C6 96.5(6) . . . .
C5 C6 C7 C8 -52.0(9) . . . .
C5 C6 C7 O2 121.3(6) . . . .
O2 C7 C8 C13 171.6(4) . . . .
C6 C7 C8 C13 -15.4(8) . . . .
O2 C7 C8 C9 -5.5(7) . . . .
C6 C7 C8 C9 167.5(5) . . . .
C7 C8 C9 C10 -59.9(6) . . . .
C13 C8 C9 C10 122.9(5) . . . .
C1 N1 C10 C9 124.2(5) . . . .
S1 N1 C10 C9 -93.9(5) . . . .
C8 C9 C10 N1 -58.7(6) . . . .
C7 O2 C11 O3 -3.8(10) . . . .
C7 O2 C11 C12 174.1(5) . . . .
C7 C8 C13 C18 144.0(5) . . . .
C9 C8 C13 C18 -38.8(7) . . . .
C7 C8 C13 C14 -39.7(7) . . . .
C9 C8 C13 C14 137.4(5) . . . .
C18 C13 C14 C15 -2.0(8) . . . .
C8 C13 C14 C15 -178.4(5) . . . .
C13 C14 C15 C16 1.1(9) . . . .
C14 C15 C16 C17 0.7(10) . . . .
C15 C16 C17 C18 -1.6(10) . . . .
C14 C13 C18 C17 1.1(8) . . . .
C8 C13 C18 C17 177.5(5) . . . .
C16 C17 C18 C13 0.6(9) . . . .
O4 S1 C19 C24 -37.2(5) . . . .
O5 S1 C19 C24 -167.9(4) . . . .
N1 S1 C19 C24 77.3(5) . . . .
O4 S1 C19 C20 140.8(4) . . . .
O5 S1 C19 C20 10.1(5) . . . .
N1 S1 C19 C20 -104.6(4) . . . .
C24 C19 C20 C21 0.6(8) . . . .
S1 C19 C20 C21 -177.5(5) . . . .
C19 C20 C21 C22 -0.4(9) . . . .
C20 C21 C22 C23 -0.3(9) . . . .
C20 C21 C22 C25 177.4(6) . . . .
C21 C22 C23 C24 0.9(9) . . . .
C25 C22 C23 C24 -176.9(6) . . . .
C22 C23 C24 C19 -0.7(8) . . . .
C20 C19 C24 C23 -0.1(8) . . . .
S1 C19 C24 C23 178.0(4) . . . .
